data_4342197
loop_
_publ_author_name
'Lo, Warrick K. C.'
'Huff, Gregory S.'
'Cubanski, John R.'
'Kennedy, Aaron D. W.'
'McAdam, C. John'
'McMorran, David A.'
'Gordon, Keith C.'
'Crowley, James D.'

_publ_section_title
;
 Comparison of Inverse and Regular 2-Pyridyl-1,2,3-triazole
 &quot;Click&quot; Complexes: Structures, Stability, Electrochemical, and
 Photophysical Properties.
;
_journal_issue 4
_journal_name_full 'Inorganic chemistry'
_journal_page_first 1572
_journal_page_last 1587
_journal_paper_doi 10.1021/ic502557w
_journal_volume 54
_journal_year 2015
_chemical_formula_sum 'C35 H30 Cl4 F12 N8 P2 Ru'
_chemical_formula_weight 1095.48
_chemical_name_systematic
;
 ?
;
_space_group_IT_number 2
_symmetry_cell_setting triclinic
_symmetry_space_group_name_Hall '-P 1'
_symmetry_space_group_name_H-M 'P -1'
_atom_sites_solution_hydrogens geom
_atom_sites_solution_primary direct
_atom_sites_solution_secondary difmap
_audit_creation_method SHELXL-97
_cell_angle_alpha 98.878(2)
_cell_angle_beta 101.4130(10)
_cell_angle_gamma 102.9100(10)
_cell_formula_units_Z 2
_cell_length_a 9.69120(10)
_cell_length_b 11.1594(2)
_cell_length_c 20.3706(3)
_cell_measurement_reflns_used 19810
_cell_measurement_temperature 100.0(2)
_cell_measurement_theta_max 75.9680
_cell_measurement_theta_min 4.1460
_cell_volume 2058.94(6)
_computing_cell_refinement
;
CrysAlisPro, Agilent Technologies,
Version 1.171.37.33 (release 27-03-2014 CrysAlis171 .NET)
(compiled Mar 27 2014,17:12:48)
;
_computing_data_collection
;
CrysAlisPro, Agilent Technologies,
Version 1.171.37.33 (release 27-03-2014 CrysAlis171 .NET)
(compiled Mar 27 2014,17:12:48)
;
_computing_data_reduction
;
CrysAlisPro, Agilent Technologies,
Version 1.171.37.33 (release 27-03-2014 CrysAlis171 .NET)
(compiled Mar 27 2014,17:12:48)
;
_computing_structure_refinement 'SHELXL-97 (Sheldrick, 2008)'
_computing_structure_solution 'SIR97 (Altomare et al., 1997)'
_diffrn_ambient_temperature 100.0(2)
_diffrn_detector_area_resol_mean 5.1725
_diffrn_measured_fraction_theta_full 1.000
_diffrn_measured_fraction_theta_max 0.988
_diffrn_measurement_device_type 'SuperNova, Dual, Cu at zero, Atlas'
_diffrn_measurement_method '\w scans'
_diffrn_radiation_monochromator mirror
_diffrn_radiation_source 'SuperNova (Cu) X-ray Source'
_diffrn_radiation_type CuK\a
_diffrn_radiation_wavelength 1.54180
_diffrn_reflns_av_R_equivalents 0.0633
_diffrn_reflns_av_sigmaI/netI 0.0417
_diffrn_reflns_limit_h_max 12
_diffrn_reflns_limit_h_min -9
_diffrn_reflns_limit_k_max 13
_diffrn_reflns_limit_k_min -13
_diffrn_reflns_limit_l_max 25
_diffrn_reflns_limit_l_min -24
_diffrn_reflns_number 33279
_diffrn_reflns_theta_full 67.00
_diffrn_reflns_theta_max 76.62
_diffrn_reflns_theta_min 4.15
_exptl_absorpt_coefficient_mu 7.066
_exptl_absorpt_correction_T_max 0.695
_exptl_absorpt_correction_T_min 0.258
_exptl_absorpt_correction_type multi-scan
_exptl_absorpt_process_details
;
CrysAlisPro, Agilent Technologies,
Version 1.171.37.33 (release 27-03-2014 CrysAlis171 .NET)
(compiled Mar 27 2014,17:12:48)
Numerical absorption correction based on gaussian integration over
            a multifaceted crystal model
Empirical absorption correction using spherical harmonics,
 implemented in SCALE3 ABSPACK scaling algorithm.
;
_exptl_crystal_colour orange-yellow
_exptl_crystal_density_diffrn 1.767
_exptl_crystal_density_method 'not measured'
_exptl_crystal_description plate
_exptl_crystal_F_000 1092
_exptl_crystal_size_max 0.33
_exptl_crystal_size_mid 0.16
_exptl_crystal_size_min 0.06
_refine_diff_density_max 2.664
_refine_diff_density_min -1.447
_refine_diff_density_rms 0.142
_refine_ls_extinction_method none
_refine_ls_goodness_of_fit_ref 1.107
_refine_ls_hydrogen_treatment constr
_refine_ls_matrix_type full
_refine_ls_number_parameters 586
_refine_ls_number_reflns 8559
_refine_ls_number_restraints 38
_refine_ls_restrained_S_all 1.162
_refine_ls_R_factor_all 0.0642
_refine_ls_R_factor_gt 0.0609
_refine_ls_shift/su_max 0.002
_refine_ls_shift/su_mean 0.000
_refine_ls_structure_factor_coef Fsqd
_refine_ls_weighting_details 'calc w=1/[\s^2^(Fo^2^)+(0.1145P)^2^+2.5833P] where P=(Fo^2^+2Fc^2^)/3'
_refine_ls_weighting_scheme calc
_refine_ls_wR_factor_gt 0.1671
_refine_ls_wR_factor_ref 0.1721
_reflns_number_gt 7894
_reflns_number_total 8559
_reflns_threshold_expression >2\s(I)
_cod_data_source_file ic502557w_si_003.cif
_cod_data_source_block wklp679
_cod_depositor_comments 'Adding full bibliography for 4342191--4342205.cif.'
_cod_original_cell_volume 2058.94(5)
_cod_original_sg_symbol_H-M P-1
_cod_database_code 4342197

loop_
_symmetry_equiv_pos_as_xyz
'x, y, z'
'-x, -y, -z'

loop_
_atom_site_label
_atom_site_type_symbol
_atom_site_fract_x
_atom_site_fract_y
_atom_site_fract_z
_atom_site_U_iso_or_equiv
_atom_site_adp_type
_atom_site_occupancy
_atom_site_symmetry_multiplicity
_atom_site_calc_flag
_atom_site_refinement_flags
_atom_site_disorder_assembly
_atom_site_disorder_group
C1 C 0.4284(5) 0.1383(4) 0.2305(2) 0.0279(8) Uani 1 1 d . . .
H1 H 0.4698 0.2036 0.2686 0.033 Uiso 1 1 calc R . .
C2 C 0.5156(5) 0.0675(5) 0.2068(2) 0.0348(10) Uani 1 1 d . . .
H2 H 0.6134 0.0841 0.2293 0.042 Uiso 1 1 calc R . .
C3 C 0.4563(5) -0.0274(5) 0.1499(3) 0.0373(10) Uani 1 1 d . . .
H3 H 0.5137 -0.0751 0.1328 0.045 Uiso 1 1 calc R . .
C4 C 0.3095(5) -0.0513(5) 0.1180(2) 0.0343(10) Uani 1 1 d . . .
H4 H 0.2675 -0.1149 0.0792 0.041 Uiso 1 1 calc R . .
C5 C 0.2265(5) 0.0207(4) 0.1449(2) 0.0257(8) Uani 1 1 d . . .
C6 C 0.0690(5) 0.0017(4) 0.1151(2) 0.0270(8) Uani 1 1 d . . .
C7 C -0.0117(5) -0.0938(5) 0.0602(2) 0.0380(10) Uani 1 1 d . . .
H7 H 0.0317 -0.1516 0.0403 0.046 Uiso 1 1 calc R . .
C8 C -0.1590(6) -0.1021(5) 0.0352(3) 0.0407(11) Uani 1 1 d . . .
H8 H -0.2151 -0.1660 -0.0015 0.049 Uiso 1 1 calc R . .
C9 C -0.2206(5) -0.0152(5) 0.0651(2) 0.0327(9) Uani 1 1 d . . .
H9 H -0.3183 -0.0185 0.0485 0.039 Uiso 1 1 calc R . .
C10 C -0.1340(4) 0.0780(4) 0.1209(2) 0.0271(8) Uani 1 1 d . . .
H10 H -0.1755 0.1370 0.1411 0.032 Uiso 1 1 calc R . .
C11 C 0.2537(5) 0.3529(4) 0.1272(2) 0.0297(9) Uani 1 1 d . . .
H11 H 0.3206 0.3047 0.1278 0.036 Uiso 1 1 calc R . .
C12 C 0.2469(5) 0.4315(5) 0.0810(2) 0.0339(9) Uani 1 1 d . . .
H12 H 0.3076 0.4349 0.0509 0.041 Uiso 1 1 calc R . .
C13 C 0.1495(5) 0.5047(4) 0.0801(2) 0.0333(9) Uani 1 1 d . . .
H13 H 0.1421 0.5566 0.0486 0.040 Uiso 1 1 calc R . .
C14 C 0.0633(5) 0.4997(4) 0.1264(2) 0.0299(9) Uani 1 1 d . . .
H14 H -0.0014 0.5498 0.1271 0.036 Uiso 1 1 calc R . .
C15 C 0.0735(4) 0.4196(4) 0.1720(2) 0.0229(7) Uani 1 1 d . . .
C16 C -0.0145(4) 0.4052(4) 0.2225(2) 0.0249(8) Uani 1 1 d . . .
C17 C -0.1002(5) 0.4856(5) 0.2369(2) 0.0338(9) Uani 1 1 d . . .
H17 H -0.1045 0.5510 0.2139 0.041 Uiso 1 1 calc R . .
C18 C -0.1790(5) 0.4676(5) 0.2858(3) 0.0363(10) Uani 1 1 d . . .
H18 H -0.2365 0.5208 0.2963 0.044 Uiso 1 1 calc R . .
C19 C -0.1709(5) 0.3699(5) 0.3185(2) 0.0327(9) Uani 1 1 d . . .
H19 H -0.2243 0.3552 0.3511 0.039 Uiso 1 1 calc R . .
C20 C -0.0829(4) 0.2936(4) 0.3029(2) 0.0263(8) Uani 1 1 d . . .
H20 H -0.0774 0.2281 0.3256 0.032 Uiso 1 1 calc R . .
C21 C -0.0058(4) -0.0160(4) 0.2847(2) 0.0270(8) Uani 1 1 d . . .
H21 H -0.0733 -0.0386 0.2426 0.032 Uiso 1 1 calc R . .
C22 C -0.0218(5) -0.0922(4) 0.3318(2) 0.0299(9) Uani 1 1 d . . .
H22 H -0.0996 -0.1636 0.3217 0.036 Uiso 1 1 calc R . .
C23 C 0.0802(5) -0.0602(4) 0.3944(2) 0.0298(9) Uani 1 1 d . . .
H23 H 0.0728 -0.1111 0.4264 0.036 Uiso 1 1 calc R . .
C24 C 0.1928(4) 0.0482(4) 0.4087(2) 0.0266(8) Uani 1 1 d . . .
H24 H 0.2622 0.0722 0.4502 0.032 Uiso 1 1 calc R . .
C25 C 0.1990(4) 0.1197(4) 0.3591(2) 0.0225(7) Uani 1 1 d . . .
C26 C 0.4260(4) 0.2926(4) 0.4206(2) 0.0232(7) Uani 1 1 d . . .
H26 H 0.4598 0.2650 0.4600 0.028 Uiso 1 1 calc R . .
C27 C 0.4871(4) 0.4003(4) 0.4012(2) 0.0229(7) Uani 1 1 d . . .
C28 C 0.6226(4) 0.4983(4) 0.4359(2) 0.0237(8) Uani 1 1 d . . .
C29 C 0.6526(5) 0.6153(4) 0.4185(2) 0.0273(8) Uani 1 1 d . . .
H29 H 0.5846 0.6335 0.3851 0.033 Uiso 1 1 calc R . .
C30 C 0.7831(5) 0.7061(4) 0.4504(2) 0.0306(9) Uani 1 1 d . . .
H30 H 0.8024 0.7837 0.4380 0.037 Uiso 1 1 calc R . .
C31 C 0.8839(5) 0.6795(4) 0.5010(2) 0.0325(9) Uani 1 1 d . . .
H31 H 0.9712 0.7395 0.5223 0.039 Uiso 1 1 calc R . .
C32 C 0.8549(5) 0.5636(4) 0.5199(2) 0.0336(9) Uani 1 1 d . . .
H32 H 0.9219 0.5469 0.5544 0.040 Uiso 1 1 calc R . .
C33 C 0.7251(5) 0.4725(4) 0.4870(2) 0.0291(8) Uani 1 1 d . . .
H33 H 0.7066 0.3944 0.4990 0.035 Uiso 1 1 calc R . .
C34 C 0.3133(9) -0.2364(8) 0.3285(5) 0.079(2) Uani 1 1 d DU . .
H34A H 0.3420 -0.1571 0.3613 0.095 Uiso 1 1 calc R . .
H34B H 0.4015 -0.2607 0.3237 0.095 Uiso 1 1 calc R . .
N1 N 0.2860(4) 0.1163(3) 0.20051(17) 0.0233(7) Uani 1 1 d . . .
N2 N 0.0070(4) 0.0857(3) 0.14634(16) 0.0226(6) Uani 1 1 d . . .
N3 N 0.1669(4) 0.3435(3) 0.17136(16) 0.0220(6) Uani 1 1 d . . .
N4 N -0.0047(3) 0.3108(3) 0.25570(17) 0.0216(6) Uani 1 1 d . . .
N5 N 0.1046(4) 0.0906(3) 0.29745(16) 0.0208(6) Uani 1 1 d . . .
N6 N 0.3057(3) 0.2350(3) 0.36979(16) 0.0212(6) Uani 1 1 d . . .
N7 N 0.2941(3) 0.3055(3) 0.32097(16) 0.0213(6) Uani 1 1 d . . .
N8 N 0.4029(4) 0.4057(3) 0.33939(17) 0.0225(6) Uani 1 1 d . . .
F1 F 0.5919(3) -0.0789(3) 0.44162(19) 0.0526(8) Uani 1 1 d . . .
F2 F 0.8206(3) 0.0299(3) 0.44437(15) 0.0390(6) Uani 1 1 d . . .
F3 F 0.6562(4) -0.0550(4) 0.34329(17) 0.0654(11) Uani 1 1 d . . .
F4 F 0.4982(3) 0.0451(3) 0.37676(17) 0.0457(7) Uani 1 1 d . . .
F5 F 0.6602(4) 0.1296(3) 0.47975(18) 0.0539(8) Uani 1 1 d . . .
F6 F 0.7246(5) 0.1571(4) 0.3823(3) 0.0748(12) Uani 1 1 d . . .
F7 F 0.5621(3) 0.1441(3) 0.02099(16) 0.0411(7) Uani 1 1 d . . .
F8 F 0.7887(3) 0.2672(3) 0.03146(16) 0.0391(6) Uani 1 1 d . . .
F9 F 0.5962(4) 0.2912(3) -0.04264(14) 0.0467(7) Uani 1 1 d . . .
F10 F 0.4814(3) 0.3167(3) 0.0438(2) 0.0518(8) Uani 1 1 d . . .
F11 F 0.6754(4) 0.2922(3) 0.11735(15) 0.0505(8) Uani 1 1 d . . .
F12 F 0.7065(3) 0.4403(3) 0.05306(17) 0.0430(7) Uani 1 1 d . . .
P1 P 0.65913(12) 0.03797(11) 0.41044(6) 0.0296(2) Uani 1 1 d . . .
P2 P 0.63356(11) 0.29206(10) 0.03752(5) 0.0267(2) Uani 1 1 d . . .
Cl1 Cl 0.2063(3) -0.34991(18) 0.36041(10) 0.0890(7) Uani 1 1 d DU . .
Cl2 Cl 0.22466(16) -0.21522(15) 0.24992(8) 0.0539(3) Uani 1 1 d D . .
Ru1 Ru 0.14239(3) 0.21170(3) 0.232192(13) 0.01976(12) Uani 1 1 d . . .
C35 C 0.5513(19) 0.615(2) 0.1583(4) 0.127(10) Uani 0.50 1 d PDU A 1
H35A H 0.5609 0.5357 0.1344 0.152 Uiso 0.50 1 calc PR A 1
H35B H 0.4751 0.6390 0.1290 0.152 Uiso 0.50 1 calc PR A 1
Cl3 Cl 0.5007(4) 0.5929(4) 0.2353(2) 0.0757(10) Uani 0.50 1 d PDU A 1
Cl4 Cl 0.7174(5) 0.7307(4) 0.1737(2) 0.0772(10) Uani 0.50 1 d PDU A 1
C36 C 0.6249(7) 0.6203(6) 0.1523(3) 0.0298(18) Uani 0.50 1 d PD B 2
H36A H 0.5467 0.6136 0.1128 0.036 Uiso 0.50 1 calc PR B 2
H36B H 0.6368 0.5367 0.1540 0.036 Uiso 0.50 1 calc PR B 2
Cl5 Cl 0.5800(4) 0.6835(4) 0.22763(15) 0.0638(9) Uani 0.50 1 d PD B 2
Cl6 Cl 0.7892(3) 0.71861(19) 0.14397(13) 0.0388(5) Uani 0.50 1 d PD B 2

loop_
_atom_site_aniso_label
_atom_site_aniso_U_11
_atom_site_aniso_U_22
_atom_site_aniso_U_33
_atom_site_aniso_U_23
_atom_site_aniso_U_13
_atom_site_aniso_U_12
C1 0.0198(19) 0.037(2) 0.0239(19) 0.0009(16) 0.0024(15) 0.0084(16)
C2 0.020(2) 0.052(3) 0.033(2) 0.006(2) 0.0049(17) 0.0136(19)
C3 0.026(2) 0.048(3) 0.040(3) -0.001(2) 0.0128(19) 0.0158(19)
C4 0.030(2) 0.042(2) 0.030(2) -0.0024(18) 0.0082(18) 0.0110(19)
C5 0.025(2) 0.0330(19) 0.0187(17) 0.0013(15) 0.0067(15) 0.0087(16)
C6 0.028(2) 0.032(2) 0.0192(18) 0.0005(15) 0.0057(16) 0.0065(16)
C7 0.030(2) 0.046(3) 0.031(2) -0.007(2) 0.0033(19) 0.009(2)
C8 0.031(2) 0.048(3) 0.030(2) -0.008(2) -0.0017(19) 0.003(2)
C9 0.024(2) 0.043(2) 0.023(2) 0.0013(18) -0.0047(16) 0.0051(18)
C10 0.0196(19) 0.032(2) 0.0255(19) 0.0058(16) 0.0010(15) 0.0035(15)
C11 0.023(2) 0.038(2) 0.031(2) 0.0069(17) 0.0102(17) 0.0122(17)
C12 0.033(2) 0.042(2) 0.034(2) 0.0115(19) 0.0168(19) 0.0142(19)
C13 0.036(2) 0.036(2) 0.032(2) 0.0127(18) 0.0112(19) 0.0129(19)
C14 0.025(2) 0.034(2) 0.033(2) 0.0071(17) 0.0101(17) 0.0109(17)
C15 0.0186(18) 0.0274(18) 0.0225(18) 0.0040(14) 0.0036(15) 0.0075(14)
C16 0.0207(18) 0.0287(18) 0.0228(18) 0.0017(15) 0.0043(15) 0.0050(15)
C17 0.034(2) 0.040(2) 0.036(2) 0.0105(19) 0.0164(19) 0.0180(19)
C18 0.033(2) 0.040(2) 0.041(3) 0.003(2) 0.017(2) 0.0169(19)
C19 0.026(2) 0.046(2) 0.028(2) 0.0053(18) 0.0121(17) 0.0122(19)
C20 0.0208(19) 0.035(2) 0.0236(19) 0.0019(16) 0.0070(15) 0.0086(16)
C21 0.0204(19) 0.031(2) 0.0243(19) 0.0030(16) 0.0015(15) 0.0020(15)
C22 0.0227(19) 0.031(2) 0.031(2) 0.0040(17) 0.0066(17) -0.0001(16)
C23 0.030(2) 0.033(2) 0.027(2) 0.0085(17) 0.0091(17) 0.0060(17)
C24 0.0204(19) 0.033(2) 0.0249(19) 0.0035(16) 0.0054(15) 0.0055(16)
C25 0.0178(17) 0.0306(19) 0.0197(17) 0.0030(15) 0.0051(14) 0.0083(15)
C26 0.0195(18) 0.0304(19) 0.0186(17) 0.0020(14) 0.0026(14) 0.0084(15)
C27 0.0186(18) 0.0282(18) 0.0203(18) 0.0002(14) 0.0024(14) 0.0080(15)
C28 0.0184(18) 0.0293(19) 0.0197(17) -0.0030(15) 0.0043(15) 0.0045(15)
C29 0.025(2) 0.033(2) 0.0235(19) 0.0030(16) 0.0073(16) 0.0072(16)
C30 0.029(2) 0.0288(19) 0.032(2) -0.0004(17) 0.0099(18) 0.0048(17)
C31 0.022(2) 0.036(2) 0.030(2) -0.0048(18) 0.0021(17) 0.0003(17)
C32 0.022(2) 0.038(2) 0.031(2) -0.0046(18) -0.0038(17) 0.0053(17)
C33 0.023(2) 0.031(2) 0.029(2) 0.0026(16) 0.0008(16) 0.0045(16)
C34 0.065(3) 0.089(3) 0.079(3) 0.017(3) 0.010(2) 0.021(3)
N1 0.0192(16) 0.0322(17) 0.0179(15) 0.0028(13) 0.0045(13) 0.0070(13)
N2 0.0202(16) 0.0279(16) 0.0169(14) 0.0029(12) 0.0006(12) 0.0053(12)
N3 0.0205(15) 0.0284(16) 0.0140(14) 0.0031(12) 0.0031(12) 0.0021(12)
N4 0.0150(15) 0.0271(15) 0.0191(15) -0.0018(12) 0.0022(12) 0.0048(12)
N5 0.0192(15) 0.0283(16) 0.0127(14) -0.0006(12) 0.0036(12) 0.0050(12)
N6 0.0166(15) 0.0282(16) 0.0165(14) 0.0011(12) 0.0020(12) 0.0054(12)
N7 0.0165(15) 0.0264(15) 0.0193(15) 0.0023(12) 0.0028(12) 0.0053(12)
N8 0.0171(15) 0.0278(16) 0.0182(15) -0.0007(12) 0.0014(12) 0.0036(12)
F1 0.0348(16) 0.0590(19) 0.060(2) 0.0280(16) -0.0006(14) 0.0041(14)
F2 0.0225(13) 0.0534(16) 0.0380(15) 0.0035(12) 0.0038(11) 0.0107(11)
F3 0.0467(19) 0.107(3) 0.0368(17) -0.0166(18) -0.0002(15) 0.038(2)
F4 0.0316(15) 0.0572(18) 0.0530(18) 0.0169(15) 0.0043(13) 0.0226(13)
F5 0.0494(19) 0.062(2) 0.0475(19) -0.0059(16) 0.0083(15) 0.0233(16)
F6 0.059(2) 0.077(3) 0.097(3) 0.056(3) 0.021(2) 0.007(2)
F7 0.0276(13) 0.0344(14) 0.0528(17) 0.0017(12) 0.0045(12) 0.0004(11)
F8 0.0223(13) 0.0441(15) 0.0469(16) 0.0045(12) 0.0037(11) 0.0076(11)
F9 0.0534(18) 0.0605(19) 0.0250(13) 0.0076(13) 0.0026(13) 0.0193(15)
F10 0.0337(15) 0.0594(19) 0.070(2) 0.0114(17) 0.0229(15) 0.0212(14)
F11 0.063(2) 0.062(2) 0.0263(14) 0.0075(13) 0.0102(14) 0.0190(17)
F12 0.0437(16) 0.0314(13) 0.0492(17) 0.0036(12) 0.0080(13) 0.0064(12)
P1 0.0224(5) 0.0355(6) 0.0316(6) 0.0075(4) 0.0054(4) 0.0095(4)
P2 0.0226(5) 0.0319(5) 0.0236(5) 0.0024(4) 0.0045(4) 0.0063(4)
Cl1 0.1285(17) 0.0557(9) 0.0583(9) 0.0168(7) -0.0165(10) 0.0061(10)
Cl2 0.0484(8) 0.0624(8) 0.0548(8) 0.0145(6) 0.0155(6) 0.0184(6)
Ru1 0.01421(18) 0.02653(18) 0.01639(18) 0.00103(12) 0.00144(11) 0.00533(12)
C35 0.127(10) 0.126(10) 0.126(10) 0.029(4) 0.029(4) 0.031(4)
Cl3 0.0682(19) 0.092(2) 0.0615(17) 0.0154(16) 0.0012(15) 0.0230(17)
Cl4 0.084(2) 0.0551(16) 0.076(2) 0.0197(15) -0.0050(17) 0.0027(15)
C36 0.036(5) 0.034(4) 0.012(3) -0.009(3) -0.007(3) 0.015(4)
Cl5 0.068(2) 0.090(2) 0.0419(14) -0.0031(14) 0.0192(13) 0.0461(19)
Cl6 0.0431(12) 0.0228(9) 0.0441(12) 0.0069(8) 0.0014(10) 0.0042(8)

loop_
_atom_type_symbol
_atom_type_description
_atom_type_scat_dispersion_real
_atom_type_scat_dispersion_imag
_atom_type_scat_source
C C 0.0181 0.0091 'International Tables Vol C Tables 4.2.6.8 and 6.1.1.4'
H H 0.0000 0.0000 'International Tables Vol C Tables 4.2.6.8 and 6.1.1.4'
N N 0.0311 0.0180 'International Tables Vol C Tables 4.2.6.8 and 6.1.1.4'
F F 0.0727 0.0534 'International Tables Vol C Tables 4.2.6.8 and 6.1.1.4'
P P 0.2955 0.4335 'International Tables Vol C Tables 4.2.6.8 and 6.1.1.4'
Cl Cl 0.3639 0.7018 'International Tables Vol C Tables 4.2.6.8 and 6.1.1.4'
Ru Ru 0.0552 3.2960 'International Tables Vol C Tables 4.2.6.8 and 6.1.1.4'

loop_
_geom_angle_atom_site_label_1
_geom_angle_atom_site_label_2
_geom_angle_atom_site_label_3
_geom_angle
N1 C1 C2 122.4(4)
C3 C2 C1 119.3(4)
C2 C3 C4 119.1(4)
C5 C4 C3 119.1(4)
N1 C5 C4 121.7(4)
N1 C5 C6 115.1(3)
C4 C5 C6 123.2(4)
N2 C6 C7 121.6(4)
N2 C6 C5 115.0(3)
C7 C6 C5 123.4(4)
C6 C7 C8 119.0(5)
C9 C8 C7 119.6(4)
C8 C9 C10 118.7(4)
N2 C10 C9 122.4(4)
N3 C11 C12 122.5(4)
C13 C12 C11 119.5(4)
C14 C13 C12 118.9(4)
C13 C14 C15 119.8(4)
N3 C15 C14 121.3(4)
N3 C15 C16 114.3(3)
C14 C15 C16 124.4(4)
N4 C16 C17 121.7(4)
N4 C16 C15 116.0(4)
C17 C16 C15 122.3(4)
C18 C17 C16 119.3(4)
C19 C18 C17 118.9(4)
C18 C19 C20 119.4(4)
N4 C20 C19 122.3(4)
N5 C21 C22 122.8(4)
C21 C22 C23 119.0(4)
C24 C23 C22 119.2(4)
C25 C24 C23 117.9(4)
N5 C25 C24 124.7(4)
N5 C25 N6 113.0(3)
C24 C25 N6 122.3(4)
N6 C26 C27 104.9(3)
C26 C27 N8 109.1(3)
C26 C27 C28 129.1(4)
N8 C27 C28 121.7(4)
C29 C28 C33 118.9(4)
C29 C28 C27 121.7(4)
C33 C28 C27 119.3(4)
C28 C29 C30 121.1(4)
C31 C30 C29 119.4(4)
C30 C31 C32 120.3(4)
C31 C32 C33 119.9(4)
C32 C33 C28 120.2(4)
Cl2 C34 Cl1 113.2(5)
C1 N1 C5 118.3(4)
C1 N1 Ru1 126.3(3)
C5 N1 Ru1 115.3(3)
C10 N2 C6 118.7(4)
C10 N2 Ru1 125.9(3)
C6 N2 Ru1 115.4(3)
C11 N3 C15 118.0(4)
C11 N3 Ru1 126.5(3)
C15 N3 Ru1 115.2(2)
C20 N4 C16 118.4(3)
C20 N4 Ru1 126.2(3)
C16 N4 Ru1 115.3(3)
C25 N5 C21 116.4(3)
C25 N5 Ru1 116.7(3)
C21 N5 Ru1 126.9(3)
C26 N6 N7 109.6(3)
C26 N6 C25 132.3(3)
N7 N6 C25 118.1(3)
N8 N7 N6 108.9(3)
N8 N7 Ru1 136.3(3)
N6 N7 Ru1 113.2(2)
N7 N8 C27 107.5(3)
F3 P1 F6 92.3(3)
F3 P1 F4 89.55(18)
F6 P1 F4 89.6(2)
F3 P1 F1 90.1(2)
F6 P1 F1 177.6(3)
F4 P1 F1 90.10(17)
F3 P1 F5 178.4(3)
F6 P1 F5 89.3(3)
F4 P1 F5 90.43(18)
F1 P1 F5 88.4(2)
F3 P1 F2 90.34(17)
F6 P1 F2 90.8(2)
F4 P1 F2 179.62(19)
F1 P1 F2 89.54(17)
F5 P1 F2 89.67(17)
F10 P2 F7 90.25(17)
F10 P2 F11 90.4(2)
F7 P2 F11 90.37(18)
F10 P2 F9 91.24(19)
F7 P2 F9 89.62(18)
F11 P2 F9 178.33(19)
F10 P2 F12 90.39(18)
F7 P2 F12 179.05(18)
F11 P2 F12 90.33(18)
F9 P2 F12 89.66(18)
F10 P2 F8 179.8(2)
F7 P2 F8 89.83(16)
F11 P2 F8 89.37(18)
F9 P2 F8 88.96(17)
F12 P2 F8 89.53(16)
N7 Ru1 N5 77.89(13)
N7 Ru1 N2 167.99(13)
N5 Ru1 N2 94.21(13)
N7 Ru1 N3 101.21(13)
N5 Ru1 N3 173.99(12)
N2 Ru1 N3 87.57(13)
N7 Ru1 N1 91.63(13)
N5 Ru1 N1 88.97(13)
N2 Ru1 N1 79.07(13)
N3 Ru1 N1 97.00(13)
N7 Ru1 N4 91.57(13)
N5 Ru1 N4 95.28(13)
N2 Ru1 N4 98.22(13)
N3 Ru1 N4 78.77(14)
N1 Ru1 N4 175.13(13)
Cl4 C35 Cl3 111.7(4)
Cl5 C36 Cl6 109.9(3)

loop_
_geom_bond_atom_site_label_1
_geom_bond_atom_site_label_2
_geom_bond_distance
C1 N1 1.344(5)
C1 C2 1.384(6)
C2 C3 1.373(7)
C3 C4 1.388(7)
C4 C5 1.386(6)
C5 N1 1.359(5)
C5 C6 1.481(6)
C6 N2 1.365(5)
C6 C7 1.382(6)
C7 C8 1.395(7)
C8 C9 1.375(7)
C9 C10 1.394(6)
C10 N2 1.340(5)
C11 N3 1.347(5)
C11 C12 1.384(7)
C12 C13 1.378(7)
C13 C14 1.378(6)
C14 C15 1.389(6)
C15 N3 1.373(5)
C15 C16 1.468(5)
C16 N4 1.347(5)
C16 C17 1.389(6)
C17 C18 1.382(6)
C18 C19 1.372(7)
C19 C20 1.379(6)
C20 N4 1.347(5)
C21 N5 1.361(5)
C21 C22 1.386(6)
C22 C23 1.391(6)
C23 C24 1.384(6)
C24 C25 1.382(6)
C25 N5 1.344(5)
C25 N6 1.415(5)
C26 N6 1.351(5)
C26 C27 1.369(6)
C27 N8 1.377(5)
C27 C28 1.473(5)
C28 C29 1.388(6)
C28 C33 1.402(6)
C29 C30 1.395(6)
C30 C31 1.388(7)
C31 C32 1.390(7)
C32 C33 1.397(6)
C34 Cl2 1.738(8)
C34 Cl1 1.742(7)
N1 Ru1 2.072(3)
N2 Ru1 2.065(3)
N3 Ru1 2.069(3)
N4 Ru1 2.072(3)
N5 Ru1 2.062(3)
N6 N7 1.363(5)
N7 N8 1.300(5)
N7 Ru1 2.050(3)
F1 P1 1.602(3)
F2 P1 1.609(3)
F3 P1 1.575(3)
F4 P1 1.600(3)
F5 P1 1.607(3)
F6 P1 1.582(4)
F7 P2 1.595(3)
F8 P2 1.613(3)
F9 P2 1.599(3)
F10 P2 1.585(3)
F11 P2 1.596(3)
F12 P2 1.601(3)
C35 Cl4 1.764(5)
C35 Cl3 1.770(5)
C36 Cl5 1.764(4)
C36 Cl6 1.775(5)
